data_7101851
loop_
_publ_author_name
'Spinney, Heather A'
'Korobkov, Ilia'
'Richeson, Darrin S'

_publ_section_title
;
 Diamidonaphthalene-supported pnictogenium cations: synthesis of an
 N-heterocyclic stibenium cation by a novel protonation route.
;
_journal_issue 16
_journal_name_full 'Chemical communications (Cambridge, England)'
_journal_page_first 1647
_journal_page_last 1649
_journal_paper_doi 10.1039/b617434e
_journal_year 2007
_chemical_formula_sum 'C38 H54 F6 N6 O6 S2 Sb2'
_chemical_formula_weight 1112.49
_chemical_name_systematic
;

?

;
_space_group_IT_number 2
_symmetry_cell_setting triclinic
_symmetry_space_group_name_Hall '-P 1'
_symmetry_space_group_name_H-M 'P -1'
_atom_sites_solution_hydrogens geom
_atom_sites_solution_primary direct
_atom_sites_solution_secondary difmap
_audit_creation_method SHELXL-97
_cell_angle_alpha 81.973(2)
_cell_angle_beta 89.580(2)
_cell_angle_gamma 81.727(2)
_cell_formula_units_Z 2
_cell_length_a 8.5648(13)
_cell_length_b 9.7606(15)
_cell_length_c 27.018(4)
_cell_measurement_reflns_used 884
_cell_measurement_temperature 203(2)
_cell_measurement_theta_max 24.79
_cell_measurement_theta_min 2.28
_cell_volume 2213.0(6)
_computing_cell_refinement 'SMART, Bruker (2000)'
_computing_data_collection 'SMART, Bruker (2000)'
_computing_data_reduction 'XPREP, Bruker (2000)'
_computing_molecular_graphics 'SHELXTL, Bruker (2000)'
_computing_publication_material 'SHELXTL, Bruker (2000)'
_computing_structure_refinement 'SHELXL-97 (Sheldrick, 1997)'
_computing_structure_solution 'SHELXS-97 (Sheldrick, 1990)'
_diffrn_ambient_temperature 203(2)
_diffrn_measured_fraction_theta_full 0.986
_diffrn_measured_fraction_theta_max 0.986
_diffrn_measurement_device_type 'CCD area detector'
_diffrn_measurement_method 'phi and omega scans'
_diffrn_radiation_monochromator graphite
_diffrn_radiation_source 'fine-focus sealed tube'
_diffrn_radiation_type MoK\a
_diffrn_radiation_wavelength 0.71073
_diffrn_reflns_av_R_equivalents 0.0355
_diffrn_reflns_av_sigmaI/netI 0.0464
_diffrn_reflns_limit_h_max 10
_diffrn_reflns_limit_h_min -10
_diffrn_reflns_limit_k_max 11
_diffrn_reflns_limit_k_min -11
_diffrn_reflns_limit_l_max 31
_diffrn_reflns_limit_l_min -31
_diffrn_reflns_number 20501
_diffrn_reflns_theta_full 24.80
_diffrn_reflns_theta_max 24.80
_diffrn_reflns_theta_min 1.52
_diffrn_standards_decay_% <1
_exptl_absorpt_coefficient_mu 1.391
_exptl_absorpt_correction_T_max 0.8734
_exptl_absorpt_correction_T_min 0.7683
_exptl_absorpt_correction_type multi-scan
_exptl_absorpt_process_details 'SADABS, Bruker (2000)'
_exptl_crystal_colour yellow
_exptl_crystal_density_diffrn 1.670
_exptl_crystal_density_meas ?
_exptl_crystal_density_method 'not measured'
_exptl_crystal_description block
_exptl_crystal_F_000 1120
_exptl_crystal_size_max 0.20
_exptl_crystal_size_mid 0.20
_exptl_crystal_size_min 0.10
_refine_diff_density_max 0.850
_refine_diff_density_min -0.472
_refine_diff_density_rms 0.096
_refine_ls_extinction_method none
_refine_ls_goodness_of_fit_ref 1.037
_refine_ls_hydrogen_treatment constr
_refine_ls_matrix_type full
_refine_ls_number_parameters 541
_refine_ls_number_reflns 7522
_refine_ls_number_restraints 0
_refine_ls_restrained_S_all 1.037
_refine_ls_R_factor_all 0.0599
_refine_ls_R_factor_gt 0.0379
_refine_ls_shift/su_max 0.001
_refine_ls_shift/su_mean 0.001
_refine_ls_structure_factor_coef Fsqd
_refine_ls_weighting_details 'calc w=1/[\s^2^(Fo^2^)+(0.0447P)^2^+2.6353P] where P=(Fo^2^+2Fc^2^)/3'
_refine_ls_weighting_scheme calc
_refine_ls_wR_factor_gt 0.0869
_refine_ls_wR_factor_ref 0.0963
_reflns_number_gt 5704
_reflns_number_total 7522
_reflns_threshold_expression >2sigma(I)
_cod_data_source_file b617434e.txt
_cod_data_source_block dr69
_cod_depositor_comments
;
The following automatic conversions were performed:
'_symmetry_cell_setting' value 'Triclinic' changed to 'triclinic'
according to '/home/saulius/struct/CIF-dictionaries/cif_core.dic'
dictionary named 'cif_core.dic' version 2.4.1 from 2010-06-29.

Automatic conversion script
Id: cif_fix_enum 1527 2010-12-29 10:47:43Z saulius 

The following automatic conversions were performed:

'_exptl_crystal_density_meas' value 'n/a' was changed to '?' - the
value is perceived as not measured.

Automatic conversion script
Id: cif_fix_values 3008 2015-01-20 13:52:24Z robertas 
;
_cod_original_sg_symbol_H-M P-1
_cod_database_code 7101851

loop_
_symmetry_equiv_pos_as_xyz
'x, y, z'
'-x, -y, -z'

loop_
_atom_site_label
_atom_site_type_symbol
_atom_site_fract_x
_atom_site_fract_y
_atom_site_fract_z
_atom_site_U_iso_or_equiv
_atom_site_adp_type
_atom_site_occupancy
_atom_site_symmetry_multiplicity
_atom_site_calc_flag
_atom_site_refinement_flags
Sb1 Sb 0.55672(4) -0.00416(3) 0.407436(11) 0.02871(10) Uani 1 1 d .
N1 N 0.5718(4) -0.1009(4) 0.34666(14) 0.0271(9) Uani 1 1 d .
N2 N 0.4112(4) 0.1600(4) 0.37364(14) 0.0256(8) Uani 1 1 d .
N3 N 0.7779(4) 0.1029(4) 0.38601(15) 0.0308(9) Uani 1 1 d .
H3B H 0.8418 0.0839 0.4141 0.037 Uiso 1 1 calc R
C1 C 0.5539(5) -0.0277(5) 0.29715(17) 0.0265(10) Uani 1 1 d .
C2 C 0.6126(6) -0.0969(5) 0.25805(18) 0.0362(12) Uani 1 1 d .
H2A H 0.6568 -0.1915 0.2653 0.043 Uiso 1 1 calc R
C3 C 0.6094(6) -0.0340(6) 0.20885(19) 0.0429(14) Uani 1 1 d .
H3A H 0.6523 -0.0848 0.1836 0.051 Uiso 1 1 calc R
C4 C 0.5440(6) 0.1013(6) 0.19730(19) 0.0427(13) Uani 1 1 d .
H4A H 0.5419 0.1443 0.1639 0.051 Uiso 1 1 calc R
C5 C 0.4791(6) 0.1785(5) 0.23474(18) 0.0321(11) Uani 1 1 d .
C6 C 0.4819(5) 0.1165(5) 0.28637(17) 0.0272(10) Uani 1 1 d .
C7 C 0.4092(6) 0.3187(6) 0.2197(2) 0.0446(14) Uani 1 1 d .
H7A H 0.4081 0.3568 0.1858 0.053 Uiso 1 1 calc R
C8 C 0.3440(7) 0.3983(6) 0.2537(2) 0.0458(14) Uani 1 1 d .
H8A H 0.2976 0.4911 0.2435 0.055 Uiso 1 1 calc R
C9 C 0.3458(6) 0.3420(5) 0.30442(19) 0.0372(12) Uani 1 1 d .
H9A H 0.3006 0.3991 0.3276 0.045 Uiso 1 1 calc R
C10 C 0.4115(5) 0.2056(5) 0.32191(17) 0.0269(10) Uani 1 1 d .
C11 C 0.6426(6) -0.2506(5) 0.35385(19) 0.0337(11) Uani 1 1 d .
H11A H 0.7337 -0.2609 0.3313 0.040 Uiso 1 1 calc R
C12 C 0.5255(6) -0.3426(5) 0.3396(2) 0.0437(13) Uani 1 1 d .
H12A H 0.4875 -0.3097 0.3057 0.066 Uiso 1 1 calc R
H12B H 0.4373 -0.3382 0.3623 0.066 Uiso 1 1 calc R
H12C H 0.5773 -0.4384 0.3417 0.066 Uiso 1 1 calc R
C13 C 0.7019(7) -0.3036(5) 0.4066(2) 0.0429(13) Uani 1 1 d .
H13A H 0.7771 -0.2460 0.4159 0.064 Uiso 1 1 calc R
H13B H 0.7528 -0.3996 0.4084 0.064 Uiso 1 1 calc R
H13C H 0.6138 -0.2993 0.4294 0.064 Uiso 1 1 calc R
C14 C 0.3209(5) 0.2532(5) 0.40635(17) 0.0286(10) Uani 1 1 d .
H14A H 0.3486 0.3484 0.3970 0.034 Uiso 1 1 calc R
C15 C 0.1440(6) 0.2611(6) 0.3983(2) 0.0411(13) Uani 1 1 d .
H15A H 0.1181 0.2899 0.3632 0.062 Uiso 1 1 calc R
H15B H 0.0882 0.3285 0.4178 0.062 Uiso 1 1 calc R
H15C H 0.1129 0.1699 0.4089 0.062 Uiso 1 1 calc R
C16 C 0.3594(6) 0.2091(6) 0.46114(18) 0.0410(13) Uani 1 1 d .
H16A H 0.4720 0.2040 0.4666 0.061 Uiso 1 1 calc R
H16B H 0.3279 0.1181 0.4717 0.061 Uiso 1 1 calc R
H16C H 0.3030 0.2769 0.4804 0.061 Uiso 1 1 calc R
C17 C 0.8746(6) 0.0467(7) 0.3459(2) 0.0511(15) Uani 1 1 d .
H17A H 0.9640 0.0971 0.3396 0.077 Uiso 1 1 calc R
H17B H 0.8111 0.0579 0.3156 0.077 Uiso 1 1 calc R
H17C H 0.9121 -0.0517 0.3561 0.077 Uiso 1 1 calc R
C18 C 0.7403(6) 0.2570(5) 0.3764(2) 0.0475(14) Uani 1 1 d .
H18A H 0.8359 0.2969 0.3677 0.071 Uiso 1 1 calc R
H18B H 0.6956 0.2916 0.4061 0.071 Uiso 1 1 calc R
H18C H 0.6647 0.2836 0.3489 0.071 Uiso 1 1 calc R
S1 S 0.17509(15) 0.83754(13) 0.46167(5) 0.0344(3) Uani 1 1 d .
O1 O 0.2809(5) 0.8685(4) 0.42151(15) 0.0541(10) Uani 1 1 d .
O2 O 0.0121(4) 0.8795(4) 0.44984(16) 0.0586(11) Uani 1 1 d .
O3 O 0.2267(5) 0.8665(4) 0.50877(14) 0.0526(10) Uani 1 1 d .
C19 C 0.1965(7) 0.6477(6) 0.4700(2) 0.0464(14) Uani 1 1 d .
F1 F 0.1535(5) 0.6018(4) 0.42869(15) 0.0751(11) Uani 1 1 d .
F2 F 0.3448(5) 0.5913(4) 0.48018(17) 0.0826(13) Uani 1 1 d .
F3 F 0.1100(5) 0.5982(4) 0.50709(15) 0.0819(12) Uani 1 1 d .
Sb2 Sb 0.04668(4) 0.92293(3) 0.093770(13) 0.03742(11) Uani 1 1 d .
N4 N 0.0715(5) 0.9687(4) 0.16245(16) 0.0372(10) Uani 1 1 d .
N5 N -0.0695(5) 0.7641(4) 0.11766(16) 0.0371(10) Uani 1 1 d .
N6 N 0.2933(5) 0.7891(4) 0.09741(16) 0.0415(11) Uani 1 1 d .
H6A H 0.3056 0.7534 0.0676 0.050 Uiso 1 1 calc R
C20 C 0.0740(6) 0.8704(5) 0.20604(19) 0.0363(12) Uani 1 1 d .
C21 C 0.1529(6) 0.8940(6) 0.2480(2) 0.0485(14) Uani 1 1 d .
H21A H 0.2114 0.9691 0.2453 0.058 Uiso 1 1 calc R
C22 C 0.1482(7) 0.8094(8) 0.2944(2) 0.0601(18) Uani 1 1 d .
H22A H 0.2021 0.8287 0.3222 0.072 Uiso 1 1 calc R
C23 C 0.0654(7) 0.6994(7) 0.2989(2) 0.0566(18) Uani 1 1 d .
H23A H 0.0609 0.6443 0.3302 0.068 Uiso 1 1 calc R
C24 C -0.0136(7) 0.6669(6) 0.2577(2) 0.0447(14) Uani 1 1 d .
C25 C -0.0060(6) 0.7494(5) 0.20896(18) 0.0349(12) Uani 1 1 d .
C26 C -0.1026(8) 0.5564(6) 0.2651(2) 0.0555(17) Uani 1 1 d .
H26A H -0.1074 0.5059 0.2972 0.067 Uiso 1 1 calc R
C27 C -0.1811(8) 0.5217(6) 0.2271(3) 0.064(2) Uani 1 1 d .
H27A H -0.2433 0.4493 0.2328 0.077 Uiso 1 1 calc R
C28 C -0.1706(7) 0.5940(6) 0.1782(2) 0.0506(15) Uani 1 1 d .
H28A H -0.2247 0.5671 0.1518 0.061 Uiso 1 1 calc R
C29 C -0.0828(6) 0.7034(5) 0.16811(19) 0.0374(12) Uani 1 1 d .
C30 C 0.1082(7) 1.1103(5) 0.1677(2) 0.0467(14) Uani 1 1 d .
H30A H 0.2090 1.0989 0.1865 0.056 Uiso 1 1 calc R
C31 C -0.0187(8) 1.1866(7) 0.1974(3) 0.0665(19) Uani 1 1 d .
H31A H -0.0290 1.1313 0.2296 0.100 Uiso 1 1 calc R
H31B H -0.1184 1.2009 0.1793 0.100 Uiso 1 1 calc R
H31C H 0.0100 1.2765 0.2022 0.100 Uiso 1 1 calc R
C32 C 0.1280(8) 1.1969(6) 0.1175(3) 0.0629(18) Uani 1 1 d .
H32A H 0.2100 1.1477 0.0989 0.094 Uiso 1 1 calc R
H32B H 0.1572 1.2863 0.1227 0.094 Uiso 1 1 calc R
H32C H 0.0294 1.2121 0.0987 0.094 Uiso 1 1 calc R
C33 C -0.1366(6) 0.6978(5) 0.0771(2) 0.0415(13) Uani 1 1 d .
H33A H -0.2388 0.6702 0.0890 0.050 Uiso 1 1 calc R
C34 C -0.0287(7) 0.5656(6) 0.0689(2) 0.0588(17) Uani 1 1 d .
H34A H -0.0117 0.5036 0.1003 0.088 Uiso 1 1 calc R
H34B H 0.0717 0.5895 0.0563 0.088 Uiso 1 1 calc R
H34C H -0.0771 0.5191 0.0448 0.088 Uiso 1 1 calc R
C35 C -0.1688(8) 0.7973(7) 0.0287(2) 0.0569(16) Uani 1 1 d .
H35A H -0.2395 0.8798 0.0350 0.085 Uiso 1 1 calc R
H35B H -0.2171 0.7512 0.0045 0.085 Uiso 1 1 calc R
H35C H -0.0703 0.8245 0.0157 0.085 Uiso 1 1 calc R
C36 C 0.3237(8) 0.6699(7) 0.1369(2) 0.0658(19) Uani 1 1 d .
H36A H 0.4303 0.6227 0.1341 0.099 Uiso 1 1 calc R
H36B H 0.2493 0.6055 0.1337 0.099 Uiso 1 1 calc R
H36C H 0.3116 0.7025 0.1693 0.099 Uiso 1 1 calc R
C37 C 0.4116(7) 0.8859(7) 0.0980(3) 0.0669(19) Uani 1 1 d .
H37A H 0.5168 0.8332 0.0993 0.100 Uiso 1 1 calc R
H37B H 0.3958 0.9340 0.1271 0.100 Uiso 1 1 calc R
H37C H 0.3994 0.9538 0.0679 0.100 Uiso 1 1 calc R
S4 S 0.66751(18) 0.20211(16) 0.04259(6) 0.0496(4) Uani 1 1 d .
O4 O 0.7980(7) 0.2312(6) 0.0130(2) 0.1018(19) Uani 1 1 d .
O5 O 0.7124(7) 0.0979(5) 0.08481(18) 0.0923(18) Uani 1 1 d .
O6 O 0.5407(7) 0.1834(7) 0.0139(3) 0.134(3) Uani 1 1 d .
C38 C 0.6018(8) 0.3615(6) 0.0687(2) 0.0555(16) Uani 1 1 d .
F4 F 0.6111(5) 0.4752(4) 0.03711(17) 0.0900(13) Uani 1 1 d .
F5 F 0.6843(6) 0.3703(4) 0.10895(15) 0.0855(13) Uani 1 1 d .
F6 F 0.4526(5) 0.3654(5) 0.08284(19) 0.1003(15) Uani 1 1 d .

loop_
_atom_site_aniso_label
_atom_site_aniso_U_11
_atom_site_aniso_U_22
_atom_site_aniso_U_33
_atom_site_aniso_U_23
_atom_site_aniso_U_13
_atom_site_aniso_U_12
Sb1 0.0352(2) 0.02584(18) 0.02363(18) -0.00247(13) -0.00217(13) -0.00040(13)
N1 0.032(2) 0.021(2) 0.027(2) -0.0073(16) -0.0016(17) 0.0018(16)
N2 0.026(2) 0.025(2) 0.026(2) -0.0070(16) 0.0004(16) -0.0006(16)
N3 0.028(2) 0.032(2) 0.032(2) -0.0085(18) -0.0072(17) 0.0010(17)
C1 0.022(2) 0.031(3) 0.027(3) -0.007(2) -0.0023(19) -0.0036(19)
C2 0.041(3) 0.033(3) 0.033(3) -0.013(2) -0.008(2) 0.007(2)
C3 0.042(3) 0.055(4) 0.031(3) -0.019(3) 0.000(2) 0.010(3)
C4 0.052(3) 0.052(4) 0.022(3) -0.004(2) 0.000(2) 0.001(3)
C5 0.031(3) 0.037(3) 0.027(3) -0.004(2) -0.002(2) -0.003(2)
C6 0.029(3) 0.026(2) 0.026(3) -0.0052(19) 0.000(2) -0.0020(19)
C7 0.050(3) 0.045(3) 0.034(3) -0.002(2) 0.001(3) 0.003(3)
C8 0.062(4) 0.031(3) 0.037(3) 0.003(2) 0.001(3) 0.009(3)
C9 0.045(3) 0.032(3) 0.033(3) -0.008(2) 0.002(2) 0.004(2)
C10 0.025(2) 0.031(3) 0.025(3) -0.004(2) -0.0004(19) -0.0049(19)
C11 0.036(3) 0.026(3) 0.038(3) -0.005(2) -0.002(2) 0.003(2)
C12 0.046(3) 0.028(3) 0.057(4) -0.010(3) 0.001(3) -0.002(2)
C13 0.050(3) 0.034(3) 0.041(3) 0.000(2) -0.008(3) 0.006(2)
C14 0.030(3) 0.028(3) 0.029(3) -0.006(2) 0.000(2) -0.005(2)
C15 0.028(3) 0.046(3) 0.052(3) -0.019(3) 0.001(2) -0.002(2)
C16 0.047(3) 0.047(3) 0.030(3) -0.014(2) 0.001(2) -0.001(2)
C17 0.038(3) 0.073(4) 0.050(4) -0.026(3) 0.004(3) -0.016(3)
C18 0.033(3) 0.033(3) 0.075(4) 0.002(3) -0.007(3) -0.008(2)
S1 0.0354(7) 0.0321(7) 0.0367(7) -0.0086(5) -0.0037(6) -0.0041(5)
O1 0.063(3) 0.051(2) 0.052(3) -0.0041(19) 0.015(2) -0.027(2)
O2 0.043(2) 0.054(3) 0.075(3) -0.015(2) -0.016(2) 0.0094(19)
O3 0.058(3) 0.057(3) 0.046(2) -0.0244(19) -0.0110(19) -0.0022(19)
C19 0.057(4) 0.038(3) 0.045(3) -0.002(3) 0.001(3) -0.011(3)
F1 0.114(3) 0.049(2) 0.071(3) -0.0288(19) -0.006(2) -0.022(2)
F2 0.065(3) 0.046(2) 0.129(4) -0.008(2) -0.015(2) 0.0158(18)
F3 0.104(3) 0.066(3) 0.078(3) 0.009(2) 0.027(2) -0.038(2)
Sb2 0.0455(2) 0.0312(2) 0.0339(2) 0.00094(15) -0.00251(16) -0.00524(16)
N4 0.040(2) 0.033(2) 0.039(3) -0.0101(19) -0.003(2) -0.0029(19)
N5 0.044(3) 0.030(2) 0.037(2) -0.0064(19) 0.003(2) -0.0062(19)
N6 0.044(3) 0.045(3) 0.035(3) -0.010(2) 0.010(2) -0.002(2)
C20 0.035(3) 0.034(3) 0.036(3) -0.008(2) -0.002(2) 0.009(2)
C21 0.036(3) 0.057(4) 0.051(4) -0.016(3) -0.007(3) 0.009(3)
C22 0.046(4) 0.085(5) 0.041(4) -0.011(3) -0.009(3) 0.024(4)
C23 0.056(4) 0.071(5) 0.030(3) -0.002(3) 0.002(3) 0.028(3)
C24 0.047(3) 0.040(3) 0.037(3) 0.003(2) 0.012(3) 0.018(3)
C25 0.035(3) 0.032(3) 0.034(3) -0.005(2) 0.006(2) 0.011(2)
C26 0.073(4) 0.043(4) 0.041(4) 0.004(3) 0.020(3) 0.015(3)
C27 0.085(5) 0.030(3) 0.073(5) -0.002(3) 0.040(4) -0.002(3)
C28 0.066(4) 0.035(3) 0.052(4) -0.007(3) 0.015(3) -0.012(3)
C29 0.043(3) 0.026(3) 0.039(3) -0.005(2) 0.009(2) 0.005(2)
C30 0.043(3) 0.035(3) 0.063(4) -0.015(3) -0.009(3) 0.000(2)
C31 0.062(4) 0.053(4) 0.088(5) -0.035(4) -0.004(4) 0.005(3)
C32 0.065(4) 0.033(3) 0.093(5) -0.006(3) -0.009(4) -0.014(3)
C33 0.045(3) 0.045(3) 0.039(3) -0.015(3) 0.008(3) -0.012(3)
C34 0.067(4) 0.049(4) 0.067(4) -0.030(3) 0.011(3) -0.010(3)
C35 0.066(4) 0.067(4) 0.042(3) -0.014(3) -0.009(3) -0.017(3)
C36 0.062(4) 0.064(4) 0.058(4) 0.009(3) 0.014(3) 0.019(3)
C37 0.036(3) 0.075(5) 0.094(5) -0.029(4) 0.008(3) -0.007(3)
S4 0.0524(9) 0.0560(9) 0.0420(8) -0.0094(7) 0.0034(7) -0.0112(7)
O4 0.093(4) 0.116(5) 0.094(4) -0.012(3) 0.044(3) -0.013(3)
O5 0.146(5) 0.063(3) 0.061(3) -0.007(3) 0.025(3) 0.006(3)
O6 0.102(5) 0.136(6) 0.180(7) -0.098(5) -0.061(5) 0.012(4)
C38 0.063(4) 0.050(4) 0.054(4) -0.001(3) -0.007(3) -0.013(3)
F4 0.115(4) 0.057(3) 0.090(3) 0.013(2) -0.025(3) -0.009(2)
F5 0.134(4) 0.059(2) 0.067(3) -0.011(2) -0.040(3) -0.019(2)
F6 0.071(3) 0.114(4) 0.123(4) -0.051(3) 0.028(3) -0.004(3)

loop_
_atom_type_symbol
_atom_type_description
_atom_type_scat_dispersion_real
_atom_type_scat_dispersion_imag
_atom_type_scat_source
C C 0.0033 0.0016 'International Tables Vol C Tables 4.2.6.8 and 6.1.1.4'
H H 0.0000 0.0000 'International Tables Vol C Tables 4.2.6.8 and 6.1.1.4'
N N 0.0061 0.0033 'International Tables Vol C Tables 4.2.6.8 and 6.1.1.4'
O O 0.0106 0.0060 'International Tables Vol C Tables 4.2.6.8 and 6.1.1.4'
F F 0.0171 0.0103 'International Tables Vol C Tables 4.2.6.8 and 6.1.1.4'
S S 0.1246 0.1234 'International Tables Vol C Tables 4.2.6.8 and 6.1.1.4'
Sb Sb -0.5866 1.5461 'International Tables Vol C Tables 4.2.6.8 and 6.1.1.4'

loop_
_geom_angle_atom_site_label_1
_geom_angle_atom_site_label_2
_geom_angle_atom_site_label_3
_geom_angle
N2 Sb1 N1 93.00(15)
N2 Sb1 N3 92.22(14)
N1 Sb1 N3 92.66(14)
C1 N1 C11 118.7(4)
C1 N1 Sb1 122.9(3)
C11 N1 Sb1 116.7(3)
C10 N2 C14 118.4(4)
C10 N2 Sb1 123.5(3)
C14 N2 Sb1 117.0(3)
C17 N3 C18 111.8(4)
C17 N3 Sb1 115.3(3)
C18 N3 Sb1 112.5(3)
C2 C1 N1 118.4(4)
C2 C1 C6 118.9(4)
N1 C1 C6 122.7(4)
C3 C2 C1 123.3(5)
C4 C3 C2 119.5(5)
C3 C4 C5 120.8(5)
C7 C5 C4 117.7(5)
C7 C5 C6 121.2(4)
C4 C5 C6 121.1(4)
C5 C6 C1 116.3(4)
C5 C6 C10 116.5(4)
C1 C6 C10 127.1(4)
C8 C7 C5 120.7(5)
C7 C8 C9 119.8(5)
C10 C9 C8 122.9(5)
C9 C10 N2 118.6(4)
C9 C10 C6 119.0(4)
N2 C10 C6 122.5(4)
N1 C11 C13 113.4(4)
N1 C11 C12 111.1(4)
C13 C11 C12 108.9(4)
N2 C14 C16 113.1(4)
N2 C14 C15 111.1(4)
C16 C14 C15 108.9(4)
O2 S1 O3 116.0(2)
O2 S1 O1 115.2(3)
O3 S1 O1 113.7(3)
O2 S1 C19 103.7(3)
O3 S1 C19 103.0(3)
O1 S1 C19 102.9(2)
F3 C19 F2 107.2(5)
F3 C19 F1 107.9(5)
F2 C19 F1 107.2(5)
F3 C19 S1 111.9(4)
F2 C19 S1 111.3(4)
F1 C19 S1 111.0(4)
N4 Sb2 N5 92.77(17)
N4 Sb2 N6 91.98(16)
N5 Sb2 N6 95.34(16)
C20 N4 C30 117.9(4)
C20 N4 Sb2 123.8(3)
C30 N4 Sb2 117.9(3)
C29 N5 C33 118.6(4)
C29 N5 Sb2 126.1(3)
C33 N5 Sb2 115.1(3)
C36 N6 C37 111.9(5)
C36 N6 Sb2 117.8(3)
C37 N6 Sb2 107.2(3)
C21 C20 N4 118.3(5)
C21 C20 C25 119.2(5)
N4 C20 C25 122.5(5)
C20 C21 C22 122.1(6)
C23 C22 C21 119.8(6)
C22 C23 C24 121.1(6)
C26 C24 C23 118.5(6)
C26 C24 C25 121.2(6)
C23 C24 C25 120.2(6)
C29 C25 C20 126.3(4)
C29 C25 C24 116.4(5)
C20 C25 C24 117.2(5)
C27 C26 C24 120.9(6)
C26 C27 C28 120.1(6)
C29 C28 C27 122.0(6)
C28 C29 N5 118.5(5)
C28 C29 C25 119.1(5)
N5 C29 C25 122.4(5)
N4 C30 C31 110.5(5)
N4 C30 C32 112.2(5)
C31 C30 C32 110.1(5)
N5 C33 C35 112.8(4)
N5 C33 C34 109.9(5)
C35 C33 C34 111.4(5)
O6 S4 O4 112.0(5)
O6 S4 O5 116.8(4)
O4 S4 O5 111.9(4)
O6 S4 C38 104.7(3)
O4 S4 C38 105.0(3)
O5 S4 C38 105.2(3)
F4 C38 F5 107.1(5)
F4 C38 F6 107.6(6)
F5 C38 F6 106.4(6)
F4 C38 S4 113.1(5)
F5 C38 S4 112.0(4)
F6 C38 S4 110.3(4)

loop_
_geom_bond_atom_site_label_1
_geom_bond_atom_site_label_2
_geom_bond_distance
Sb1 N2 1.997(4)
Sb1 N1 2.000(4)
Sb1 N3 2.323(4)
N1 C1 1.424(6)
N1 C11 1.486(6)
N2 C10 1.407(6)
N2 C14 1.490(6)
N3 C17 1.478(6)
N3 C18 1.479(6)
C1 C2 1.385(6)
C1 C6 1.444(6)
C2 C3 1.383(7)
C3 C4 1.352(7)
C4 C5 1.409(7)
C5 C7 1.417(7)
C5 C6 1.440(6)
C6 C10 1.455(6)
C7 C8 1.352(7)
C8 C9 1.402(7)
C9 C10 1.387(7)
C11 C13 1.512(7)
C11 C12 1.523(7)
C14 C16 1.508(7)
C14 C15 1.522(6)
S1 O2 1.423(4)
S1 O3 1.428(4)
S1 O1 1.436(4)
S1 C19 1.817(6)
C19 F3 1.320(6)
C19 F2 1.324(7)
C19 F1 1.333(6)
Sb2 N4 1.988(4)
Sb2 N5 1.991(4)
Sb2 N6 2.313(4)
N4 C20 1.410(6)
N4 C30 1.487(7)
N5 C29 1.419(6)
N5 C33 1.505(7)
N6 C36 1.460(7)
N6 C37 1.482(7)
C20 C21 1.386(7)
C20 C25 1.441(7)
C21 C22 1.406(8)
C22 C23 1.360(9)
C23 C24 1.404(9)
C24 C26 1.400(9)
C24 C25 1.449(7)
C25 C29 1.444(7)
C26 C27 1.339(9)
C27 C28 1.416(8)
C28 C29 1.388(7)
C30 C31 1.517(8)
C30 C32 1.517(8)
C33 C35 1.517(8)
C33 C34 1.517(7)
S4 O6 1.387(6)
S4 O4 1.408(5)
S4 O5 1.433(5)
S4 C38 1.813(7)
C38 F4 1.314(7)
C38 F5 1.320(7)
C38 F6 1.328(7)

loop_
_geom_torsion_atom_site_label_1
_geom_torsion_atom_site_label_2
_geom_torsion_atom_site_label_3
_geom_torsion_atom_site_label_4
_geom_torsion
N2 Sb1 N1 C1 28.3(3)
N3 Sb1 N1 C1 -64.0(3)
N2 Sb1 N1 C11 -166.8(3)
N3 Sb1 N1 C11 100.8(3)
N1 Sb1 N2 C10 -29.2(4)
N3 Sb1 N2 C10 63.6(4)
N1 Sb1 N2 C14 162.9(3)
N3 Sb1 N2 C14 -104.3(3)
N2 Sb1 N3 C17 -106.4(4)
N1 Sb1 N3 C17 -13.3(4)
N2 Sb1 N3 C18 23.4(4)
N1 Sb1 N3 C18 116.5(4)
C11 N1 C1 C2 -4.1(6)
Sb1 N1 C1 C2 160.5(3)
C11 N1 C1 C6 177.9(4)
Sb1 N1 C1 C6 -17.5(6)
N1 C1 C2 C3 -176.4(5)
C6 C1 C2 C3 1.6(7)
C1 C2 C3 C4 -1.1(8)
C2 C3 C4 C5 -0.1(8)
C3 C4 C5 C7 -178.5(5)
C3 C4 C5 C6 0.7(8)
C7 C5 C6 C1 179.0(5)
C4 C5 C6 C1 -0.2(7)
C7 C5 C6 C10 -0.8(7)
C4 C5 C6 C10 180.0(4)
C2 C1 C6 C5 -0.9(6)
N1 C1 C6 C5 177.0(4)
C2 C1 C6 C10 178.9(5)
N1 C1 C6 C10 -3.2(7)
C4 C5 C7 C8 179.7(5)
C6 C5 C7 C8 0.4(8)
C5 C7 C8 C9 0.2(9)
C7 C8 C9 C10 -0.4(9)
C8 C9 C10 N2 178.4(5)
C8 C9 C10 C6 0.0(8)
C14 N2 C10 C9 8.4(6)
Sb1 N2 C10 C9 -159.4(4)
C14 N2 C10 C6 -173.3(4)
Sb1 N2 C10 C6 18.9(6)
C5 C6 C10 C9 0.6(7)
C1 C6 C10 C9 -179.2(5)
C5 C6 C10 N2 -177.7(4)
C1 C6 C10 N2 2.5(7)
C1 N1 C11 C13 161.9(4)
Sb1 N1 C11 C13 -3.6(5)
C1 N1 C11 C12 -75.1(5)
Sb1 N1 C11 C12 119.4(4)
C10 N2 C14 C16 -166.7(4)
Sb1 N2 C14 C16 1.8(5)
C10 N2 C14 C15 70.4(5)
Sb1 N2 C14 C15 -121.1(4)
O2 S1 C19 F3 -61.6(5)
O3 S1 C19 F3 59.8(5)
O1 S1 C19 F3 178.1(4)
O2 S1 C19 F2 178.4(4)
O3 S1 C19 F2 -60.3(5)
O1 S1 C19 F2 58.1(5)
O2 S1 C19 F1 59.0(5)
O3 S1 C19 F1 -179.7(4)
O1 S1 C19 F1 -61.3(5)
N5 Sb2 N4 C20 26.5(4)
N6 Sb2 N4 C20 -69.0(4)
N5 Sb2 N4 C30 -160.9(4)
N6 Sb2 N4 C30 103.6(4)
N4 Sb2 N5 C29 -12.1(4)
N6 Sb2 N5 C29 80.1(4)
N4 Sb2 N5 C33 173.1(3)
N6 Sb2 N5 C33 -94.7(3)
N4 Sb2 N6 C36 59.1(5)
N5 Sb2 N6 C36 -33.8(5)
N4 Sb2 N6 C37 -68.1(4)
N5 Sb2 N6 C37 -161.1(4)
C30 N4 C20 C21 -18.5(7)
Sb2 N4 C20 C21 154.1(4)
C30 N4 C20 C25 159.6(4)
Sb2 N4 C20 C25 -27.8(6)
N4 C20 C21 C22 173.5(5)
C25 C20 C21 C22 -4.7(7)
C20 C21 C22 C23 0.6(8)
C21 C22 C23 C24 1.2(8)
C22 C23 C24 C26 -177.2(5)
C22 C23 C24 C25 1.0(8)
C21 C20 C25 C29 -174.8(5)
N4 C20 C25 C29 7.1(7)
C21 C20 C25 C24 6.6(7)
N4 C20 C25 C24 -171.5(4)
C26 C24 C25 C29 -5.5(7)
C23 C24 C25 C29 176.4(4)
C26 C24 C25 C20 173.3(5)
C23 C24 C25 C20 -4.8(7)
C23 C24 C26 C27 179.5(5)
C25 C24 C26 C27 1.4(8)
C24 C26 C27 C28 2.1(9)
C26 C27 C28 C29 -1.3(9)
C27 C28 C29 N5 175.8(5)
C27 C28 C29 C25 -3.1(8)
C33 N5 C29 C28 -6.3(7)
Sb2 N5 C29 C28 179.1(4)
C33 N5 C29 C25 172.5(4)
Sb2 N5 C29 C25 -2.1(6)
C20 C25 C29 C28 -172.5(5)
C24 C25 C29 C28 6.2(7)
C20 C25 C29 N5 8.7(7)
C24 C25 C29 N5 -172.6(4)
C20 N4 C30 C31 -66.2(6)
Sb2 N4 C30 C31 120.8(5)
C20 N4 C30 C32 170.5(5)
Sb2 N4 C30 C32 -2.5(6)
C29 N5 C33 C35 159.1(5)
Sb2 N5 C33 C35 -25.7(5)
C29 N5 C33 C34 -75.9(6)
Sb2 N5 C33 C34 99.3(4)
O6 S4 C38 F4 -79.9(6)
O4 S4 C38 F4 38.2(6)
O5 S4 C38 F4 156.5(5)
O6 S4 C38 F5 159.0(6)
O4 S4 C38 F5 -82.9(5)
O5 S4 C38 F5 35.4(6)
O6 S4 C38 F6 40.7(6)
O4 S4 C38 F6 158.8(5)
O5 S4 C38 F6 -83.0(5)

loop_
_cod_related_entry_id
_cod_related_entry_database
_cod_related_entry_code
1 ChemSpider 30653003
